data_4082999
loop_
_publ_author_name
'Nelson, David J.'
'Collado, Alba'
'Manzini, Simone'
'Meiries, Sebastien'
'Slawin, Alexandra M. Z.'
'Cordes, David B.'
'Nolan, Steven P.'

_publ_section_title
;
 Methoxy-FunctionalizedN-Heterocyclic Carbenes
;
_journal_issue 8
_journal_name_full Organometallics
_journal_page_first 2048
_journal_paper_doi 10.1021/om5001919
_journal_volume 33
_journal_year 2014
_chemical_formula_moiety 'C29 H40 N2 O2 Se'
_chemical_formula_sum 'C29 H40 N2 O2 Se'
_chemical_formula_weight 527.61
_space_group_IT_number 14
_symmetry_cell_setting monoclinic
_symmetry_Int_Tables_number 14
_symmetry_space_group_name_Hall '-P 2yn'
_symmetry_space_group_name_H-M 'P 1 21/n 1'
_atom_sites_solution_hydrogens geom
_atom_sites_solution_primary direct
_atom_sites_solution_secondary difmap
_cell_angle_alpha 90.0000
_cell_angle_beta 99.962(13)
_cell_angle_gamma 90.0000
_cell_formula_units_Z 4
_cell_length_a 9.514(11)
_cell_length_b 13.957(15)
_cell_length_c 21.38(2)
_cell_measurement_reflns_used 4032
_cell_measurement_temperature 173
_cell_measurement_theta_max 25.35
_cell_measurement_theta_min 1.75
_cell_volume 2796(5)
_computing_cell_refinement 'CrystalClear-SM Expert 2.1 b28'
_computing_data_collection 'CrystalClear-SM Expert 2.1 b28 (Rigaku, 2013)'
_computing_data_reduction 'CrystalClear-SM Expert 2.1 b28'
_computing_molecular_graphics 'CrystalStructure 4.1'
_computing_publication_material 'CrystalStructure 4.1 (Rigaku, 2013)'
_computing_structure_refinement 'SHELXL-2013 (Sheldrick, 2013)'
_computing_structure_solution 'SIR2004 (Burla, et al., 2005)'
_diffrn_ambient_temperature 173
_diffrn_detector_area_resol_mean 13.653
_diffrn_measured_fraction_theta_full 0.995
_diffrn_measured_fraction_theta_max 0.992
_diffrn_measurement_device_type 'Rigaku SCX mini'
_diffrn_measurement_method \w
_diffrn_radiation_type 'Mo K\a'
_diffrn_radiation_wavelength 0.71075
_diffrn_reflns_av_R_equivalents 0.0807
_diffrn_reflns_Laue_measured_fraction_full 0.995
_diffrn_reflns_Laue_measured_fraction_max 0.992
_diffrn_reflns_limit_h_max 11
_diffrn_reflns_limit_h_min -11
_diffrn_reflns_limit_k_max 16
_diffrn_reflns_limit_k_min -16
_diffrn_reflns_limit_l_max 25
_diffrn_reflns_limit_l_min -25
_diffrn_reflns_number 24546
_diffrn_reflns_point_group_measured_fraction_full 0.995
_diffrn_reflns_point_group_measured_fraction_max 0.992
_diffrn_reflns_theta_full 25.000
_diffrn_reflns_theta_max 25.432
_diffrn_reflns_theta_min 1.751
_diffrn_standards_number 0
_exptl_absorpt_coefficient_mu 1.370
_exptl_absorpt_correction_T_max 0.846
_exptl_absorpt_correction_T_min 0.539
_exptl_absorpt_correction_type multi-scan
_exptl_absorpt_process_details 'REQAB (Rigaku, 1998)'
_exptl_crystal_colour colorless
_exptl_crystal_density_diffrn 1.254
_exptl_crystal_density_method 'not measured'
_exptl_crystal_description prism
_exptl_crystal_F_000 1112.00
_exptl_crystal_size_max 0.291
_exptl_crystal_size_mid 0.195
_exptl_crystal_size_min 0.122
_refine_diff_density_max 0.82
_refine_diff_density_min -1.05
_refine_ls_extinction_method none
_refine_ls_goodness_of_fit_ref 1.061
_refine_ls_hydrogen_treatment constr
_refine_ls_number_parameters 317
_refine_ls_number_reflns 5135
_refine_ls_number_restraints 0
_refine_ls_R_factor_gt 0.0519
_refine_ls_shift/su_max 0.000
_refine_ls_structure_factor_coef Fsqd
_refine_ls_weighting_details 'w = 1/[\s^2^(Fo^2^)+(0.1165P)^2^+0.0000P] where P=(Fo^2^+2Fc^2^)/3'
_refine_ls_weighting_scheme calc
_refine_ls_wR_factor_ref 0.1962
_reflns_number_gt 3730
_reflns_number_total 5135
_reflns_threshold_expression F^2^>2.0\s(F^2^)
_cod_data_source_file om5001919_si_002.cif
_cod_data_source_block 5b
_cod_depositor_comments 'Adding full bibliography for 4082989--4083003.cif.'
_cod_original_cell_volume 2795(5)
_cod_database_code 4082999

loop_
_symmetry_equiv_pos_site_id
_symmetry_equiv_pos_as_xyz
1 +X,+Y,+Z
2 1/2-X,1/2+Y,1/2-Z
3 -X,-Y,-Z
4 1/2+X,1/2-Y,1/2+Z

loop_
_atom_site_label
_atom_site_type_symbol
_atom_site_fract_x
_atom_site_fract_y
_atom_site_fract_z
_atom_site_U_iso_or_equiv
_atom_site_adp_type
_atom_site_occupancy
_atom_site_site_symmetry_multiplicity
_atom_site_site_symmetry_order
_atom_site_calc_flag
_atom_site_refinement_flags
Se1 Se 0.42022(5) 0.63283(3) 0.76831(2) 0.0402(2) Uani 1 4 0 d .
O9 O 0.7702(4) 0.4452(3) 1.02426(15) 0.0491(9) Uani 1 4 0 d .
O22 O 0.0926(3) 0.6839(3) 0.47940(15) 0.0445(8) Uani 1 4 0 d .
N2 N 0.6062(4) 0.4724(2) 0.76147(16) 0.0297(8) Uani 1 4 0 d .
N5 N 0.4861(4) 0.5102(2) 0.66892(16) 0.0287(8) Uani 1 4 0 d .
C1 C 0.5053(4) 0.5348(3) 0.73157(19) 0.0272(9) Uani 1 4 0 d .
C3 C 0.6482(5) 0.4110(3) 0.7170(2) 0.0364(10) Uani 1 4 0 d .
C4 C 0.5757(5) 0.4348(3) 0.6601(2) 0.0362(10) Uani 1 4 0 d .
C6 C 0.6469(4) 0.4640(3) 0.82967(19) 0.0293(9) Uani 1 4 0 d .
C7 C 0.5619(4) 0.4087(3) 0.8628(2) 0.0310(9) Uani 1 4 0 d .
C8 C 0.6016(4) 0.4033(3) 0.9290(2) 0.0332(10) Uani 1 4 0 d .
C9 C 0.7219(5) 0.4492(3) 0.9597(2) 0.0337(10) Uani 1 4 0 d .
C10 C 0.8066(5) 0.5031(3) 0.9255(2) 0.0363(10) Uani 1 4 0 d .
C11 C 0.7718(4) 0.5111(3) 0.8605(2) 0.0308(9) Uani 1 4 0 d .
C12 C 0.4349(5) 0.3522(3) 0.8289(2) 0.0402(11) Uani 1 4 0 d .
C13 C 0.4781(6) 0.2479(4) 0.8210(3) 0.0628(16) Uani 1 4 0 d .
C14 C 0.3084(6) 0.3548(5) 0.8634(4) 0.077(2) Uani 1 4 0 d .
C15 C 0.6855(6) 0.3928(4) 1.0614(2) 0.0505(13) Uani 1 4 0 d .
C16 C 0.8699(5) 0.5643(3) 0.8230(2) 0.0382(11) Uani 1 4 0 d .
C17 C 0.9105(7) 0.6635(4) 0.8485(3) 0.0672(17) Uani 1 4 0 d .
C18 C 1.0025(5) 0.5048(4) 0.8211(3) 0.0488(13) Uani 1 4 0 d .
C19 C 0.3852(4) 0.5553(3) 0.61817(19) 0.0285(9) Uani 1 4 0 d .
C20 C 0.4364(5) 0.6219(3) 0.5796(2) 0.0318(10) Uani 1 4 0 d .
C21 C 0.3394(5) 0.6645(3) 0.5311(2) 0.0357(10) Uani 1 4 0 d .
C22 C 0.1967(5) 0.6420(3) 0.5229(2) 0.0349(10) Uani 1 4 0 d .
C23 C 0.1480(5) 0.5745(3) 0.5622(2) 0.0351(10) Uani 1 4 0 d .
C24 C 0.2410(5) 0.5295(3) 0.61101(19) 0.0293(9) Uani 1 4 0 d .
C25 C 0.5918(5) 0.6537(3) 0.5919(2) 0.0389(11) Uani 1 4 0 d .
C26 C 0.5997(6) 0.7556(4) 0.6183(3) 0.0690(18) Uani 1 4 0 d .
C27 C 0.6595(7) 0.6492(5) 0.5313(3) 0.077(2) Uani 1 4 0 d .
C28 C 0.1384(6) 0.7497(4) 0.4357(3) 0.0537(14) Uani 1 4 0 d .
C29 C 0.1870(5) 0.4557(3) 0.6533(2) 0.0385(11) Uani 1 4 0 d .
C30 C 0.0286(5) 0.4634(4) 0.6559(3) 0.0485(13) Uani 1 4 0 d .
C31 C 0.2211(6) 0.3535(3) 0.6325(3) 0.0490(13) Uani 1 4 0 d .
H3 H 0.71653 0.36098 0.72561 0.0437 Uiso 1 4 0 calc R
H4 H 0.58378 0.40557 0.62075 0.0434 Uiso 1 4 0 calc R
H8 H 0.54461 0.36751 0.95298 0.0399 Uiso 1 4 0 calc R
H10 H 0.88923 0.5345 0.94742 0.0436 Uiso 1 4 0 calc R
H12 H 0.40459 0.38046 0.78567 0.0483 Uiso 1 4 0 calc R
H13A H 0.50049 0.21737 0.86286 0.0753 Uiso 1 4 0 calc R
H13B H 0.56233 0.24586 0.80036 0.0753 Uiso 1 4 0 calc R
H13C H 0.39922 0.21361 0.79482 0.0753 Uiso 1 4 0 calc R
H14A H 0.28011 0.42142 0.86855 0.0925 Uiso 1 4 0 calc R
H14B H 0.33487 0.32488 0.90525 0.0925 Uiso 1 4 0 calc R
H14C H 0.22835 0.31963 0.83863 0.0925 Uiso 1 4 0 calc R
H15A H 0.5891 0.41999 1.05531 0.0606 Uiso 1 4 0 calc R
H15B H 0.72888 0.39699 1.10638 0.0606 Uiso 1 4 0 calc R
H15C H 0.68038 0.32558 1.04807 0.0606 Uiso 1 4 0 calc R
H16 H 0.81807 0.5715 0.77835 0.0458 Uiso 1 4 0 calc R
H17A H 0.9786 0.69208 0.82437 0.0806 Uiso 1 4 0 calc R
H17B H 0.95432 0.659 0.89339 0.0806 Uiso 1 4 0 calc R
H17C H 0.82485 0.70363 0.84425 0.0806 Uiso 1 4 0 calc R
H18A H 0.97466 0.44173 0.80291 0.0585 Uiso 1 4 0 calc R
H18B H 1.05583 0.49696 0.86429 0.0585 Uiso 1 4 0 calc R
H18C H 1.06272 0.53728 0.7948 0.0585 Uiso 1 4 0 calc R
H21 H 0.37226 0.70942 0.50347 0.0428 Uiso 1 4 0 calc R
H23 H 0.04934 0.55872 0.55552 0.0421 Uiso 1 4 0 calc R
H25 H 0.64671 0.61036 0.62462 0.0467 Uiso 1 4 0 calc R
H26A H 0.56272 0.75651 0.65837 0.0828 Uiso 1 4 0 calc R
H26B H 0.54231 0.79829 0.58766 0.0828 Uiso 1 4 0 calc R
H26C H 0.69919 0.77726 0.62595 0.0828 Uiso 1 4 0 calc R
H27A H 0.76189 0.6629 0.54227 0.0918 Uiso 1 4 0 calc R
H27B H 0.61402 0.69686 0.50069 0.0918 Uiso 1 4 0 calc R
H27C H 0.64564 0.58512 0.51259 0.0918 Uiso 1 4 0 calc R
H28A H 0.2009 0.71655 0.4108 0.0645 Uiso 1 4 0 calc R
H28B H 0.19061 0.80268 0.45923 0.0645 Uiso 1 4 0 calc R
H28C H 0.05493 0.77496 0.40706 0.0645 Uiso 1 4 0 calc R
H29 H 0.24033 0.46558 0.69744 0.0462 Uiso 1 4 0 calc R
H30A H -0.02677 0.4545 0.6132 0.0582 Uiso 1 4 0 calc R
H30B H 0.00822 0.52677 0.67196 0.0582 Uiso 1 4 0 calc R
H30C H 0.00233 0.41386 0.68428 0.0582 Uiso 1 4 0 calc R
H31A H 0.3247 0.34597 0.63638 0.0588 Uiso 1 4 0 calc R
H31B H 0.17581 0.34324 0.58828 0.0588 Uiso 1 4 0 calc R
H31C H 0.18457 0.30651 0.65977 0.0588 Uiso 1 4 0 calc R

loop_
_atom_site_aniso_label
_atom_site_aniso_U_11
_atom_site_aniso_U_22
_atom_site_aniso_U_33
_atom_site_aniso_U_12
_atom_site_aniso_U_13
_atom_site_aniso_U_23
Se1 0.0489(3) 0.0375(3) 0.0326(3) 0.0148(2) 0.0024(2) -0.00458(19)
O9 0.054(2) 0.060(2) 0.0334(18) -0.0162(17) 0.0073(16) 0.0066(16)
O22 0.0376(18) 0.053(2) 0.0397(19) -0.0020(15) -0.0007(15) 0.0160(16)
N2 0.0311(19) 0.0271(18) 0.030(2) 0.0049(14) 0.0019(15) -0.0004(15)
N5 0.0314(19) 0.0298(19) 0.0239(18) 0.0015(14) 0.0019(15) -0.0012(14)
C1 0.027(2) 0.023(2) 0.030(2) -0.0009(16) 0.0004(17) 0.0014(17)
C3 0.037(2) 0.030(2) 0.043(3) 0.0097(19) 0.009(2) -0.001(2)
C4 0.041(2) 0.034(2) 0.034(3) 0.005(2) 0.007(2) -0.0034(19)
C6 0.031(2) 0.028(2) 0.029(2) 0.0076(17) 0.0050(18) 0.0057(17)
C7 0.027(2) 0.024(2) 0.041(3) 0.0022(17) 0.0026(18) -0.0003(18)
C8 0.029(2) 0.032(2) 0.038(3) 0.0024(18) 0.0055(19) 0.0098(19)
C9 0.039(2) 0.032(2) 0.030(2) 0.0024(19) 0.0049(19) 0.0007(18)
C10 0.033(2) 0.036(2) 0.039(3) -0.0051(19) 0.004(2) 0.004(2)
C11 0.029(2) 0.029(2) 0.033(2) 0.0024(17) 0.0036(18) 0.0046(18)
C12 0.038(3) 0.041(3) 0.036(3) -0.010(2) -0.008(2) 0.009(2)
C13 0.053(3) 0.057(4) 0.078(4) -0.016(3) 0.010(3) -0.027(3)
C14 0.027(3) 0.075(4) 0.128(7) -0.006(3) 0.009(3) -0.033(4)
C15 0.063(3) 0.058(3) 0.032(3) -0.008(3) 0.011(2) 0.008(2)
C16 0.036(2) 0.043(3) 0.035(3) -0.004(2) 0.004(2) 0.009(2)
C17 0.081(4) 0.042(3) 0.088(5) -0.015(3) 0.042(4) 0.002(3)
C18 0.045(3) 0.056(3) 0.048(3) 0.001(2) 0.015(2) -0.002(2)
C19 0.034(2) 0.024(2) 0.026(2) -0.0002(17) 0.0027(18) -0.0004(17)
C20 0.032(2) 0.036(2) 0.027(2) 0.0010(18) 0.0041(18) -0.0036(18)
C21 0.041(3) 0.036(2) 0.030(2) -0.007(2) 0.007(2) 0.0016(19)
C22 0.037(2) 0.038(3) 0.029(2) -0.0017(19) 0.004(2) 0.0002(19)
C23 0.029(2) 0.043(3) 0.033(2) -0.0090(19) 0.0052(18) 0.002(2)
C24 0.038(2) 0.025(2) 0.024(2) -0.0033(18) 0.0046(18) -0.0031(17)
C25 0.026(2) 0.046(3) 0.043(3) -0.0079(19) 0.004(2) 0.006(2)
C26 0.051(3) 0.061(4) 0.094(5) -0.028(3) 0.008(3) -0.013(3)
C27 0.045(3) 0.117(6) 0.072(5) -0.013(3) 0.023(3) -0.006(4)
C28 0.055(3) 0.058(3) 0.048(3) 0.004(3) 0.007(3) 0.023(3)
C29 0.043(3) 0.042(3) 0.029(2) -0.011(2) 0.000(2) 0.005(2)
C30 0.053(3) 0.050(3) 0.046(3) -0.012(2) 0.019(3) 0.001(2)
C31 0.051(3) 0.033(3) 0.062(4) -0.009(2) 0.008(3) 0.009(2)

loop_
_atom_type_symbol
_atom_type_description
_atom_type_scat_dispersion_real
_atom_type_scat_dispersion_imag
_atom_type_scat_source
C C 0.0033 0.0016
;
International Tables for Crystallography
(1992, Vol. C, Tables 4.2.6.8 and 6.1.1.4)
;
H H 0.0000 0.0000
;
International Tables for Crystallography
(1992, Vol. C, Table 6.1.1.4)
;
N N 0.0061 0.0033
;
International Tables for Crystallography
(1992, Vol. C, Tables 4.2.6.8 and 6.1.1.4)
;
O O 0.0106 0.0060
;
International Tables for Crystallography
(1992, Vol. C, Tables 4.2.6.8 and 6.1.1.4)
;
Se Se -0.0929 2.2259
;
International Tables for Crystallography
(1992, Vol. C, Tables 4.2.6.8 and 6.1.1.4)
;

loop_
_geom_angle_atom_site_label_1
_geom_angle_atom_site_label_2
_geom_angle_atom_site_label_3
_geom_angle
_geom_angle_publ_flag
C9 O9 C15 117.1(4) yes
C22 O22 C28 116.9(4) yes
C1 N2 C3 109.5(3) yes
C1 N2 C6 124.4(4) yes
C3 N2 C6 125.6(3) yes
C1 N5 C4 110.1(3) yes
C1 N5 C19 125.4(3) yes
C4 N5 C19 124.5(4) yes
Se1 C1 N2 126.9(3) yes
Se1 C1 N5 127.9(3) yes
N2 C1 N5 105.2(3) yes
N2 C3 C4 107.8(4) yes
N5 C4 C3 107.3(4) yes
N2 C6 C7 118.5(3) yes
N2 C6 C11 119.2(4) yes
C7 C6 C11 122.3(4) yes
C6 C7 C8 117.5(4) yes
C6 C7 C12 121.9(4) yes
C8 C7 C12 120.4(4) yes
C7 C8 C9 120.8(4) yes
O9 C9 C8 124.3(4) yes
O9 C9 C10 115.0(4) yes
C8 C9 C10 120.6(4) yes
C9 C10 C11 120.8(4) yes
C6 C11 C10 117.9(4) yes
C6 C11 C16 121.4(4) yes
C10 C11 C16 120.6(4) yes
C7 C12 C13 109.9(4) yes
C7 C12 C14 112.9(4) yes
C13 C12 C14 109.1(4) yes
C11 C16 C17 113.4(5) yes
C11 C16 C18 109.6(4) yes
C17 C16 C18 110.4(4) yes
N5 C19 C20 118.5(4) yes
N5 C19 C24 118.4(4) yes
C20 C19 C24 123.1(4) yes
C19 C20 C21 118.2(4) yes
C19 C20 C25 121.5(4) yes
C21 C20 C25 120.1(4) yes
C20 C21 C22 120.6(4) yes
O22 C22 C21 124.9(4) yes
O22 C22 C23 114.9(4) yes
C21 C22 C23 120.1(4) yes
C22 C23 C24 121.4(4) yes
C19 C24 C23 116.6(4) yes
C19 C24 C29 122.4(3) yes
C23 C24 C29 121.0(4) yes
C20 C25 C26 108.7(4) yes
C20 C25 C27 112.1(4) yes
C26 C25 C27 110.3(5) yes
C24 C29 C30 114.4(4) yes
C24 C29 C31 110.2(4) yes
C30 C29 C31 109.5(4) yes
N2 C3 H3 126.086 no
C4 C3 H3 126.081 no
N5 C4 H4 126.329 no
C3 C4 H4 126.325 no
C7 C8 H8 119.570 no
C9 C8 H8 119.588 no
C9 C10 H10 119.608 no
C11 C10 H10 119.589 no
C7 C12 H12 108.296 no
C13 C12 H12 108.282 no
C14 C12 H12 108.294 no
C12 C13 H13A 109.463 no
C12 C13 H13B 109.469 no
C12 C13 H13C 109.472 no
H13A C13 H13B 109.466 no
H13A C13 H13C 109.476 no
H13B C13 H13C 109.482 no
C12 C14 H14A 109.472 no
C12 C14 H14B 109.476 no
C12 C14 H14C 109.472 no
H14A C14 H14B 109.469 no
H14A C14 H14C 109.472 no
H14B C14 H14C 109.465 no
O9 C15 H15A 109.481 no
O9 C15 H15B 109.471 no
O9 C15 H15C 109.477 no
H15A C15 H15B 109.467 no
H15A C15 H15C 109.467 no
H15B C15 H15C 109.464 no
C11 C16 H16 107.752 no
C17 C16 H16 107.751 no
C18 C16 H16 107.753 no
C16 C17 H17A 109.474 no
C16 C17 H17B 109.475 no
C16 C17 H17C 109.480 no
H17A C17 H17B 109.463 no
H17A C17 H17C 109.471 no
H17B C17 H17C 109.464 no
C16 C18 H18A 109.468 no
C16 C18 H18B 109.471 no
C16 C18 H18C 109.479 no
H18A C18 H18B 109.468 no
H18A C18 H18C 109.470 no
H18B C18 H18C 109.471 no
C20 C21 H21 119.719 no
C22 C21 H21 119.716 no
C22 C23 H23 119.318 no
C24 C23 H23 119.318 no
C20 C25 H25 108.583 no
C26 C25 H25 108.586 no
C27 C25 H25 108.582 no
C25 C26 H26A 109.466 no
C25 C26 H26B 109.477 no
C25 C26 H26C 109.473 no
H26A C26 H26B 109.469 no
H26A C26 H26C 109.466 no
H26B C26 H26C 109.476 no
C25 C27 H27A 109.480 no
C25 C27 H27B 109.475 no
C25 C27 H27C 109.477 no
H27A C27 H27B 109.469 no
H27A C27 H27C 109.464 no
H27B C27 H27C 109.463 no
O22 C28 H28A 109.473 no
O22 C28 H28B 109.471 no
O22 C28 H28C 109.469 no
H28A C28 H28B 109.474 no
H28A C28 H28C 109.465 no
H28B C28 H28C 109.475 no
C24 C29 H29 107.463 no
C30 C29 H29 107.476 no
C31 C29 H29 107.470 no
C29 C30 H30A 109.478 no
C29 C30 H30B 109.472 no
C29 C30 H30C 109.469 no
H30A C30 H30B 109.471 no
H30A C30 H30C 109.473 no
H30B C30 H30C 109.464 no
C29 C31 H31A 109.466 no
C29 C31 H31B 109.470 no
C29 C31 H31C 109.476 no
H31A C31 H31B 109.466 no
H31A C31 H31C 109.478 no
H31B C31 H31C 109.472 no

loop_
_geom_bond_atom_site_label_1
_geom_bond_atom_site_label_2
_geom_bond_distance
_geom_bond_publ_flag
Se1 C1 1.834(4) yes
O9 C9 1.379(5) yes
O9 C15 1.427(7) yes
O22 C22 1.367(5) yes
O22 C28 1.431(7) yes
N2 C1 1.370(5) yes
N2 C3 1.389(6) yes
N2 C6 1.447(5) yes
N5 C1 1.364(5) yes
N5 C4 1.387(6) yes
N5 C19 1.461(5) yes
C3 C4 1.333(6) yes
C6 C7 1.396(6) yes
C6 C11 1.416(6) yes
C7 C8 1.403(6) yes
C7 C12 1.518(6) yes
C8 C9 1.375(6) yes
C9 C10 1.396(7) yes
C10 C11 1.376(6) yes
C11 C16 1.525(7) yes
C12 C13 1.530(7) yes
C12 C14 1.517(9) yes
C16 C17 1.513(8) yes
C16 C18 1.517(7) yes
C19 C20 1.386(6) yes
C19 C24 1.400(6) yes
C20 C21 1.397(6) yes
C20 C25 1.523(6) yes
C21 C22 1.374(7) yes
C22 C23 1.394(7) yes
C23 C24 1.396(6) yes
C24 C29 1.518(6) yes
C25 C26 1.527(8) yes
C25 C27 1.544(9) yes
C29 C30 1.521(7) yes
C29 C31 1.546(7) yes
C3 H3 0.950 no
C4 H4 0.950 no
C8 H8 0.950 no
C10 H10 0.950 no
C12 H12 1.000 no
C13 H13A 0.980 no
C13 H13B 0.980 no
C13 H13C 0.980 no
C14 H14A 0.980 no
C14 H14B 0.980 no
C14 H14C 0.980 no
C15 H15A 0.980 no
C15 H15B 0.980 no
C15 H15C 0.980 no
C16 H16 1.000 no
C17 H17A 0.980 no
C17 H17B 0.980 no
C17 H17C 0.980 no
C18 H18A 0.980 no
C18 H18B 0.980 no
C18 H18C 0.980 no
C21 H21 0.950 no
C23 H23 0.950 no
C25 H25 1.000 no
C26 H26A 0.980 no
C26 H26B 0.980 no
C26 H26C 0.980 no
C27 H27A 0.980 no
C27 H27B 0.980 no
C27 H27C 0.980 no
C28 H28A 0.980 no
C28 H28B 0.980 no
C28 H28C 0.980 no
C29 H29 1.000 no
C30 H30A 0.980 no
C30 H30B 0.980 no
C30 H30C 0.980 no
C31 H31A 0.980 no
C31 H31B 0.980 no
C31 H31C 0.980 no

loop_
_geom_contact_atom_site_label_1
_geom_contact_atom_site_label_2
_geom_contact_distance
_geom_contact_publ_flag
_geom_contact_site_symmetry_2
Se1 C6 3.308(5) no .
Se1 C19 3.348(5) no .
N2 C12 2.892(6) no .
N2 C16 2.920(6) no .
N2 C19 3.594(6) no .
N5 C6 3.570(6) no .
N5 C25 2.882(6) no .
N5 C29 2.908(6) no .
N5 C31 3.326(7) no .
C1 C7 3.275(6) no .
C1 C11 3.423(6) no .
C1 C12 3.429(7) no .
C1 C20 3.424(7) no .
C1 C24 3.275(6) no .
C1 C29 3.381(6) no .
C3 C7 3.357(8) no .
C3 C11 3.390(7) no .
C3 C12 3.492(8) no .
C3 C16 3.536(7) no .
C3 C19 3.599(6) no .
C4 C6 3.594(7) no .
C4 C20 3.278(7) no .
C4 C24 3.439(7) no .
C4 C25 3.399(7) no .
C4 C31 3.510(8) no .
C6 C9 2.755(6) no .
C6 C13 3.408(8) no .
C6 C18 3.466(8) no .
C7 C10 2.806(6) no .
C8 C11 2.802(7) no .
C8 C13 3.237(8) no .
C8 C14 2.976(7) no .
C8 C15 2.808(7) no .
C10 C17 3.044(8) no .
C10 C18 3.146(8) no .
C19 C22 2.750(6) no .
C19 C26 3.461(8) no .
C19 C31 3.260(7) no .
C20 C23 2.784(7) no .
C21 C24 2.811(7) no .
C21 C26 3.104(8) no .
C21 C27 3.052(9) no .
C21 C28 2.807(7) no .
C23 C30 2.915(8) no .
C23 C31 3.449(7) no .
O22 C30 3.573(7) no 3_566
O22 C31 3.526(7) no 3_566
C14 C18 3.572(8) no 1_455
C18 C14 3.572(8) no 1_655
C30 O22 3.573(7) no 3_566
C31 O22 3.526(7) no 3_566
Se1 H12 3.5477 no .
Se1 H26A 3.3827 no .
Se1 H29 3.1266 no .
O9 H8 2.6404 no .
O9 H10 2.4853 no .
O22 H21 2.6453 no .
O22 H23 2.4702 no .
N2 H4 3.1210 no .
N2 H12 2.4369 no .
N2 H13B 3.3141 no .
N2 H16 2.4192 no .
N2 H18A 3.4897 no .
N2 H25 3.5780 no .
N2 H29 3.5146 no .
N5 H3 3.1129 no .
N5 H12 3.2828 no .
N5 H25 2.3847 no .
N5 H26A 3.5299 no .
N5 H29 2.5923 no .
N5 H31A 2.7794 no .
C1 H3 3.1670 no .
C1 H4 3.1678 no .
C1 H12 2.6980 no .
C1 H16 3.0145 no .
C1 H25 3.0352 no .
C1 H26A 3.5521 no .
C1 H29 2.6802 no .
C1 H31A 3.5818 no .
C3 H12 2.9810 no .
C3 H13B 3.1082 no .
C3 H16 2.9349 no .
C3 H18A 3.3506 no .
C3 H25 3.4102 no .
C3 H31A 3.3812 no .
C4 H12 3.4556 no .
C4 H25 2.6855 no .
C4 H29 3.4467 no .
C4 H31A 2.6601 no .
C6 H3 2.8221 no .
C6 H8 3.2554 no .
C6 H10 3.2570 no .
C6 H12 2.6097 no .
C6 H13B 3.1841 no .
C6 H16 2.5926 no .
C6 H18A 3.2805 no .
C7 H3 3.5631 no .
C7 H13A 2.7339 no .
C7 H13B 2.6359 no .
C7 H13C 3.3379 no .
C7 H14A 2.7105 no .
C7 H14B 2.7453 no .
C7 H14C 3.3636 no .
C8 H10 3.2593 no .
C8 H12 3.3189 no .
C8 H13A 3.0315 no .
C8 H13B 3.4894 no .
C8 H14A 3.1177 no .
C8 H14B 2.7293 no .
C8 H15A 2.7327 no .
C8 H15C 2.7488 no .
C9 H15A 2.6147 no .
C9 H15B 3.2090 no .
C9 H15C 2.6386 no .
C10 H8 3.2622 no .
C10 H16 3.3075 no .
C10 H17B 2.7420 no .
C10 H17C 3.3151 no .
C10 H18A 3.4069 no .
C10 H18B 2.9010 no .
C11 H3 3.5294 no .
C11 H17A 3.3723 no .
C11 H17B 2.7106 no .
C11 H17C 2.7669 no .
C11 H18A 2.6458 no .
C11 H18B 2.6966 no .
C11 H18C 3.3333 no .
C12 H8 2.6857 no .
C12 H29 3.4677 no .
C13 H8 3.2445 no .
C13 H14A 3.3331 no .
C13 H14B 2.6650 no .
C13 H14C 2.6646 no .
C14 H8 2.6948 no .
C14 H13A 2.6505 no .
C14 H13B 3.3300 no .
C14 H13C 2.6859 no .
C15 H8 2.4938 no .
C16 H10 2.6674 no .
C17 H10 2.8110 no .
C17 H18A 3.3328 no .
C17 H18B 2.6957 no .
C17 H18C 2.6632 no .
C18 H10 3.1039 no .
C18 H17A 2.6257 no .
C18 H17B 2.7343 no .
C18 H17C 3.3305 no .
C19 H4 2.8116 no .
C19 H21 3.2479 no .
C19 H23 3.2439 no .
C19 H25 2.5849 no .
C19 H26A 3.3129 no .
C19 H29 2.6732 no .
C19 H31A 3.0161 no .
C19 H31B 3.5632 no .
C20 H4 3.3804 no .
C20 H26A 2.6670 no .
C20 H26B 2.6549 no .
C20 H26C 3.3287 no .
C20 H27A 3.3774 no .
C20 H27B 2.7892 no .
C20 H27C 2.6947 no .
C21 H23 3.2505 no .
C21 H25 3.3311 no .
C21 H26A 3.4013 no .
C21 H26B 2.8054 no .
C21 H27B 2.8354 no .
C21 H27C 3.2048 no .
C21 H28A 2.7748 no .
C21 H28B 2.7070 no .
C22 H28A 2.6185 no .
C22 H28B 2.6181 no .
C22 H28C 3.1993 no .
C23 H21 3.2558 no .
C23 H29 3.2506 no .
C23 H30A 2.7176 no .
C23 H30B 2.9664 no .
C23 H31B 3.2784 no .
C24 H30A 2.7623 no .
C24 H30B 2.7573 no .
C24 H30C 3.3831 no .
C24 H31A 2.7093 no .
C24 H31B 2.6972 no .
C24 H31C 3.3549 no .
C25 H4 3.5206 no .
C25 H21 2.6793 no .
C26 H21 3.0476 no .
C26 H27A 2.7504 no .
C26 H27B 2.6706 no .
C26 H27C 3.3617 no .
C27 H21 2.8224 no .
C27 H26A 3.3657 no .
C27 H26B 2.7359 no .
C27 H26C 2.6760 no .
C28 H21 2.5004 no .
C29 H12 3.3713 no .
C29 H23 2.6841 no .
C30 H23 2.5614 no .
C30 H31A 3.3470 no .
C30 H31B 2.7504 no .
C30 H31C 2.6384 no .
C31 H4 3.5770 no .
C31 H12 3.4532 no .
C31 H23 3.5573 no .
C31 H30A 2.7171 no .
C31 H30B 3.3543 no .
C31 H30C 2.6575 no .
H3 H4 2.4550 no .
H3 H12 3.4420 no .
H3 H13B 2.8456 no .
H3 H16 3.2343 no .
H3 H18A 2.9372 no .
H4 H25 2.9186 no .
H4 H27C 3.5274 no .
H4 H31A 2.6765 no .
H8 H12 3.5984 no .
H8 H13A 2.8282 no .
H8 H14A 2.9298 no .
H8 H14B 2.1615 no .
H8 H14C 3.5957 no .
H8 H15A 2.2759 no .
H8 H15B 3.4649 no .
H8 H15C 2.2878 no .
H10 H16 3.5971 no .
H10 H17B 2.2325 no .
H10 H17C 3.2161 no .
H10 H18A 3.5703 no .
H10 H18B 2.6303 no .
H12 H13A 2.8663 no .
H12 H13B 2.3910 no .
H12 H13C 2.3383 no .
H12 H14A 2.3651 no .
H12 H14B 2.8569 no .
H12 H14C 2.3389 no .
H12 H29 2.5280 no .
H12 H31A 3.1865 no .
H12 H31C 3.2772 no .
H13A H14A 3.5510 no .
H13A H14B 2.4595 no .
H13A H14C 2.9231 no .
H13B H14B 3.5503 no .
H13B H14C 3.5671 no .
H13C H14A 3.5775 no .
H13C H14B 2.9763 no .
H13C H14C 2.4972 no .
H13C H31C 3.4850 no .
H16 H17A 2.3691 no .
H16 H17B 2.8488 no .
H16 H17C 2.3147 no .
H16 H18A 2.3462 no .
H16 H18B 2.8523 no .
H16 H18C 2.3422 no .
H16 H25 3.4491 no .
H17A H18A 3.5235 no .
H17A H18B 2.9099 no .
H17A H18C 2.4255 no .
H17B H18B 2.5773 no .
H17B H18C 3.0237 no .
H17C H18C 3.5294 no .
H21 H26A 3.5500 no .
H21 H26B 2.5272 no .
H21 H27B 2.3176 no .
H21 H27C 3.1043 no .
H21 H28A 2.3397 no .
H21 H28B 2.2382 no .
H21 H28C 3.4706 no .
H23 H29 3.5053 no .
H23 H30A 2.1141 no .
H23 H30B 2.6237 no .
H23 H30C 3.5055 no .
H23 H31B 3.2698 no .
H25 H26A 2.3493 no .
H25 H26B 2.8669 no .
H25 H26C 2.3815 no .
H25 H27A 2.3461 no .
H25 H27B 2.8787 no .
H25 H27C 2.4187 no .
H26A H27B 3.5861 no .
H26B H27A 3.0947 no .
H26B H27B 2.5228 no .
H26B H27C 3.5971 no .
H26C H27A 2.5440 no .
H26C H27B 2.8869 no .
H26C H27C 3.5911 no .
H29 H30A 2.8531 no .
H29 H30B 2.3422 no .
H29 H30C 2.3466 no .
H29 H31A 2.3446 no .
H29 H31B 2.8708 no .
H29 H31C 2.3898 no .
H30A H31B 2.6009 no .
H30A H31C 2.9338 no .
H30B H31C 3.5334 no .
H30C H31A 3.5268 no .
H30C H31B 3.0130 no .
H30C H31C 2.4165 no .
Se1 H13C 3.3028 no 2_556
Se1 H14C 3.5920 no 2_556
Se1 H15B 3.2672 no 3_667
Se1 H28C 3.2833 no 4_565
Se1 H31C 3.1247 no 2_556
O9 H10 3.2042 no 3_767
O9 H14A 3.0533 no 3_667
O9 H17B 3.2385 no 3_767
O9 H18B 2.7753 no 3_767
O22 H8 3.3183 no 2_556
O22 H14B 3.1365 no 2_556
O22 H15C 3.2357 no 2_556
O22 H30A 2.7593 no 3_566
O22 H31B 2.7345 no 3_566
C3 H17A 3.3478 no 2_646
C3 H17C 3.2055 no 2_646
C3 H30C 3.5573 no 1_655
C4 H17A 3.4518 no 2_646
C4 H17C 3.3685 no 2_646
C4 H28A 3.5203 no 3_666
C6 H26C 3.0590 no 2_646
C7 H15A 3.4228 no 3_667
C7 H26C 2.8987 no 2_646
C8 H15A 3.1138 no 3_667
C8 H26C 2.9729 no 2_646
C9 H15A 3.4446 no 3_667
C9 H26B 3.3577 no 2_646
C9 H26C 3.1853 no 2_646
C9 H28B 3.4759 no 4_565
C10 H26B 3.2331 no 2_646
C10 H26C 3.3353 no 2_646
C10 H28B 3.0601 no 4_565
C11 H26B 3.5358 no 2_646
C11 H26C 3.2843 no 2_646
C11 H28B 3.5168 no 4_565
C13 H17A 3.2980 no 2_646
C13 H26C 3.1103 no 2_646
C13 H30B 3.0914 no 2_546
C14 H15B 3.5536 no 3_667
C14 H18A 3.4355 no 1_455
C14 H18B 3.1189 no 1_455
C14 H18C 3.5937 no 1_455
C15 H14A 2.9831 no 3_667
C15 H17B 3.4717 no 3_767
C15 H18B 3.0969 no 3_767
C15 H28C 2.9879 no 2_546
C15 H31B 3.3489 no 4_555
C15 H31C 3.4885 no 4_555
C17 H3 3.3022 no 2_656
C17 H4 3.4408 no 2_656
C17 H13B 3.4346 no 2_656
C17 H15B 3.5027 no 3_767
C17 H28A 3.0776 no 4_565
C17 H28B 3.4518 no 4_565
C17 H31A 3.5576 no 2_656
C18 H14A 2.9038 no 1_655
C18 H14C 3.3404 no 1_655
C18 H15B 3.0729 no 3_767
C18 H26A 3.5613 no 2_646
C18 H26B 3.5474 no 2_646
C18 H30B 3.2118 no 1_655
C18 H30C 3.1873 no 1_655
C19 H27C 3.3847 no 3_666
C20 H27C 3.5076 no 3_666
C21 H4 3.5835 no 3_666
C21 H14B 3.2238 no 2_556
C22 H13A 3.4892 no 2_556
C22 H14B 3.0202 no 2_556
C22 H30A 3.3562 no 3_566
C23 H13A 3.0536 no 2_556
C23 H14B 3.5619 no 2_556
C23 H23 3.4165 no 3_566
C23 H27C 3.5293 no 3_666
C24 H13A 3.5932 no 2_556
C24 H27C 3.4187 no 3_666
C26 H13B 3.3826 no 2_656
C26 H14C 3.5185 no 2_556
C26 H18A 3.2401 no 2_656
C27 H15C 3.4861 no 2_656
C27 H31B 3.2231 no 3_666
C28 H8 3.5820 no 2_556
C28 H14B 3.5252 no 2_556
C28 H15A 3.2423 no 2_556
C28 H15C 3.2866 no 2_556
C28 H17B 3.5236 no 4_464
C28 H17C 2.9310 no 4_464
C28 H30A 3.1557 no 3_566
C28 H30C 3.5201 no 3_566
C28 H31B 3.2170 no 3_566
C28 H31C 3.4710 no 3_566
C30 H13A 3.5727 no 2_556
C30 H18A 3.2840 no 1_455
C30 H18C 3.1061 no 1_455
C30 H28A 3.4687 no 3_566
C31 H15B 3.5435 no 4_454
C31 H15C 3.0686 no 4_454
C31 H27B 3.5509 no 3_666
C31 H28C 3.1718 no 3_566
H3 C17 3.3022 no 2_646
H3 H17A 3.0755 no 2_646
H3 H17C 2.6466 no 2_646
H3 H26A 3.2992 no 2_646
H3 H26C 3.3460 no 2_646
H3 H28A 3.3290 no 3_666
H3 H30C 3.0901 no 1_655
H4 C17 3.4408 no 2_646
H4 C21 3.5835 no 3_666
H4 H17A 3.2936 no 2_646
H4 H17B 3.4682 no 2_646
H4 H17C 3.0057 no 2_646
H4 H21 3.1914 no 3_666
H4 H27B 3.2609 no 3_666
H4 H27C 3.2790 no 3_666
H4 H28A 2.8344 no 3_666
H8 O22 3.3183 no 2_546
H8 C28 3.5820 no 2_546
H8 H15A 3.2200 no 3_667
H8 H26C 3.4346 no 2_646
H8 H27A 3.3897 no 2_646
H8 H28B 3.2864 no 2_546
H8 H28C 3.5349 no 2_546
H10 O9 3.2042 no 3_767
H10 H10 2.9636 no 3_767
H10 H26B 3.4677 no 2_646
H10 H28B 2.9939 no 4_565
H13A C22 3.4892 no 2_546
H13A C23 3.0536 no 2_546
H13A C24 3.5932 no 2_546
H13A C30 3.5727 no 2_546
H13A H23 2.9083 no 2_546
H13A H26C 2.9466 no 2_646
H13A H27A 2.8661 no 2_646
H13A H30B 2.7598 no 2_546
H13B C17 3.4346 no 2_646
H13B C26 3.3826 no 2_646
H13B H16 3.2726 no 2_646
H13B H17A 2.7321 no 2_646
H13B H17C 3.4931 no 2_646
H13B H25 3.5035 no 2_646
H13B H26A 3.5264 no 2_646
H13B H26C 2.5659 no 2_646
H13B H30B 3.2076 no 2_546
H13C Se1 3.3028 no 2_546
H13C H17A 2.9928 no 2_646
H13C H18C 3.1777 no 2_646
H13C H30B 2.8042 no 2_546
H14A O9 3.0533 no 3_667
H14A C15 2.9831 no 3_667
H14A C18 2.9038 no 1_455
H14A H15A 2.8976 no 3_667
H14A H15B 2.5950 no 3_667
H14A H18A 3.0137 no 1_455
H14A H18B 2.3676 no 1_455
H14A H18C 2.8722 no 1_455
H14B O22 3.1365 no 2_546
H14B C21 3.2238 no 2_546
H14B C22 3.0202 no 2_546
H14B C23 3.5619 no 2_546
H14B C28 3.5252 no 2_546
H14B H18B 3.5746 no 1_455
H14B H21 3.4084 no 2_546
H14B H28B 2.9646 no 2_546
H14C Se1 3.5920 no 2_546
H14C C18 3.3404 no 1_455
H14C C26 3.5185 no 2_546
H14C H18A 2.9453 no 1_455
H14C H18B 3.0711 no 1_455
H14C H18C 3.4754 no 1_455
H14C H26A 2.9171 no 2_546
H14C H26B 3.2565 no 2_546
H15A C7 3.4228 no 3_667
H15A C8 3.1138 no 3_667
H15A C9 3.4446 no 3_667
H15A C28 3.2423 no 2_546
H15A H8 3.2200 no 3_667
H15A H14A 2.8976 no 3_667
H15A H15A 3.4737 no 3_667
H15A H28B 3.0939 no 2_546
H15A H28C 2.6464 no 2_546
H15B Se1 3.2672 no 3_667
H15B C14 3.5536 no 3_667
H15B C17 3.5027 no 3_767
H15B C18 3.0729 no 3_767
H15B C31 3.5435 no 4_555
H15B H14A 2.5950 no 3_667
H15B H17A 3.1711 no 3_767
H15B H17B 3.1127 no 3_767
H15B H18B 2.5169 no 3_767
H15B H18C 2.7902 no 3_767
H15B H28C 3.1631 no 2_546
H15B H31A 3.5411 no 4_555
H15B H31B 3.4028 no 4_555
H15B H31C 3.1167 no 4_555
H15C O22 3.2357 no 2_546
H15C C27 3.4861 no 2_646
H15C C28 3.2866 no 2_546
H15C C31 3.0686 no 4_555
H15C H17B 3.4907 no 3_767
H15C H27A 3.0908 no 2_646
H15C H27B 2.9741 no 2_646
H15C H28B 3.5203 no 2_546
H15C H28C 2.6783 no 2_546
H15C H31A 3.2070 no 4_555
H15C H31B 2.5111 no 4_555
H15C H31C 3.0114 no 4_555
H16 H13B 3.2726 no 2_656
H16 H30B 3.2027 no 1_655
H17A C3 3.3478 no 2_656
H17A C4 3.4518 no 2_656
H17A C13 3.2980 no 2_656
H17A H3 3.0755 no 2_656
H17A H4 3.2936 no 2_656
H17A H13B 2.7321 no 2_656
H17A H13C 2.9928 no 2_656
H17A H15B 3.1711 no 3_767
H17A H31A 2.8768 no 2_656
H17A H31C 3.5438 no 2_656
H17B O9 3.2385 no 3_767
H17B C15 3.4717 no 3_767
H17B C28 3.5236 no 4_565
H17B H4 3.4682 no 2_656
H17B H15B 3.1127 no 3_767
H17B H15C 3.4907 no 3_767
H17B H21 3.1866 no 4_565
H17B H27B 3.2265 no 4_565
H17B H28A 3.0461 no 4_565
H17B H28B 3.1277 no 4_565
H17B H31A 3.4781 no 2_656
H17C C3 3.2055 no 2_656
H17C C4 3.3685 no 2_656
H17C C28 2.9310 no 4_565
H17C H3 2.6466 no 2_656
H17C H4 3.0057 no 2_656
H17C H13B 3.4931 no 2_656
H17C H21 3.5676 no 4_565
H17C H28A 2.2881 no 4_565
H17C H28B 2.9606 no 4_565
H17C H28C 3.1111 no 4_565
H18A C14 3.4355 no 1_655
H18A C26 3.2401 no 2_646
H18A C30 3.2840 no 1_655
H18A H14A 3.0137 no 1_655
H18A H14C 2.9453 no 1_655
H18A H26A 2.7562 no 2_646
H18A H26B 3.1042 no 2_646
H18A H26C 3.3448 no 2_646
H18A H30B 3.1072 no 1_655
H18A H30C 2.6233 no 1_655
H18B O9 2.7753 no 3_767
H18B C14 3.1189 no 1_655
H18B C15 3.0969 no 3_767
H18B H14A 2.3676 no 1_655
H18B H14B 3.5746 no 1_655
H18B H14C 3.0711 no 1_655
H18B H15B 2.5169 no 3_767
H18B H26A 3.5469 no 2_646
H18B H26B 3.1539 no 2_646
H18C C14 3.5937 no 1_655
H18C C30 3.1061 no 1_655
H18C H13C 3.1777 no 2_656
H18C H14A 2.8722 no 1_655
H18C H14C 3.4754 no 1_655
H18C H15B 2.7902 no 3_767
H18C H29 3.0666 no 1_655
H18C H30B 2.5911 no 1_655
H18C H30C 2.8998 no 1_655
H21 H4 3.1914 no 3_666
H21 H14B 3.4084 no 2_556
H21 H17B 3.1866 no 4_464
H21 H17C 3.5676 no 4_464
H23 C23 3.4165 no 3_566
H23 H13A 2.9083 no 2_556
H23 H23 2.9036 no 3_566
H23 H27A 3.0667 no 1_455
H23 H30A 3.5803 no 3_566
H25 H13B 3.5035 no 2_656
H26A C18 3.5613 no 2_656
H26A H3 3.2992 no 2_656
H26A H13B 3.5264 no 2_656
H26A H14C 2.9171 no 2_556
H26A H18A 2.7562 no 2_656
H26A H18B 3.5469 no 2_656
H26B C9 3.3577 no 2_656
H26B C10 3.2331 no 2_656
H26B C11 3.5358 no 2_656
H26B C18 3.5474 no 2_656
H26B H10 3.4677 no 2_656
H26B H14C 3.2565 no 2_556
H26B H18A 3.1042 no 2_656
H26B H18B 3.1539 no 2_656
H26C C6 3.0590 no 2_656
H26C C7 2.8987 no 2_656
H26C C8 2.9729 no 2_656
H26C C9 3.1853 no 2_656
H26C C10 3.3353 no 2_656
H26C C11 3.2843 no 2_656
H26C C13 3.1103 no 2_656
H26C H3 3.3460 no 2_656
H26C H8 3.4346 no 2_656
H26C H13A 2.9466 no 2_656
H26C H13B 2.5659 no 2_656
H26C H18A 3.3448 no 2_656
H27A H8 3.3897 no 2_656
H27A H13A 2.8661 no 2_656
H27A H15C 3.0908 no 2_656
H27A H23 3.0667 no 1_655
H27A H31B 2.9526 no 3_666
H27B C31 3.5509 no 3_666
H27B H4 3.2609 no 3_666
H27B H15C 2.9741 no 2_656
H27B H17B 3.2265 no 4_464
H27B H31A 3.1421 no 3_666
H27B H31B 3.0403 no 3_666
H27C C19 3.3847 no 3_666
H27C C20 3.5076 no 3_666
H27C C23 3.5293 no 3_666
H27C C24 3.4187 no 3_666
H27C H4 3.2790 no 3_666
H27C H31A 3.3845 no 3_666
H27C H31B 3.1307 no 3_666
H28A C4 3.5203 no 3_666
H28A C17 3.0776 no 4_464
H28A C30 3.4687 no 3_566
H28A H3 3.3290 no 3_666
H28A H4 2.8344 no 3_666
H28A H17B 3.0461 no 4_464
H28A H17C 2.2881 no 4_464
H28A H30A 2.9005 no 3_566
H28A H30C 3.1340 no 3_566
H28B C9 3.4759 no 4_464
H28B C10 3.0601 no 4_464
H28B C11 3.5168 no 4_464
H28B C17 3.4518 no 4_464
H28B H8 3.2864 no 2_556
H28B H10 2.9939 no 4_464
H28B H14B 2.9646 no 2_556
H28B H15A 3.0939 no 2_556
H28B H15C 3.5203 no 2_556
H28B H17B 3.1277 no 4_464
H28B H17C 2.9606 no 4_464
H28C Se1 3.2833 no 4_464
H28C C15 2.9879 no 2_556
H28C C31 3.1718 no 3_566
H28C H8 3.5349 no 2_556
H28C H15A 2.6464 no 2_556
H28C H15B 3.1631 no 2_556
H28C H15C 2.6783 no 2_556
H28C H17C 3.1111 no 4_464
H28C H30A 3.2367 no 3_566
H28C H30C 3.2690 no 3_566
H28C H31B 2.7615 no 3_566
H28C H31C 2.7201 no 3_566
H29 H18C 3.0666 no 1_455
H30A O22 2.7593 no 3_566
H30A C22 3.3562 no 3_566
H30A C28 3.1557 no 3_566
H30A H23 3.5803 no 3_566
H30A H28A 2.9005 no 3_566
H30A H28C 3.2367 no 3_566
H30B C13 3.0914 no 2_556
H30B C18 3.2118 no 1_455
H30B H13A 2.7598 no 2_556
H30B H13B 3.2076 no 2_556
H30B H13C 2.8042 no 2_556
H30B H16 3.2027 no 1_455
H30B H18A 3.1072 no 1_455
H30B H18C 2.5911 no 1_455
H30C C3 3.5573 no 1_455
H30C C18 3.1873 no 1_455
H30C C28 3.5201 no 3_566
H30C H3 3.0901 no 1_455
H30C H18A 2.6233 no 1_455
H30C H18C 2.8998 no 1_455
H30C H28A 3.1340 no 3_566
H30C H28C 3.2690 no 3_566
H31A C17 3.5576 no 2_646
H31A H15B 3.5411 no 4_454
H31A H15C 3.2070 no 4_454
H31A H17A 2.8768 no 2_646
H31A H17B 3.4781 no 2_646
H31A H27B 3.1421 no 3_666
H31A H27C 3.3845 no 3_666
H31B O22 2.7345 no 3_566
H31B C15 3.3489 no 4_454
H31B C27 3.2231 no 3_666
H31B C28 3.2170 no 3_566
H31B H15B 3.4028 no 4_454
H31B H15C 2.5111 no 4_454
H31B H27A 2.9526 no 3_666
H31B H27B 3.0403 no 3_666
H31B H27C 3.1307 no 3_666
H31B H28C 2.7615 no 3_566
H31C Se1 3.1247 no 2_546
H31C C15 3.4885 no 4_454
H31C C28 3.4710 no 3_566
H31C H15B 3.1167 no 4_454
H31C H15C 3.0114 no 4_454
H31C H17A 3.5438 no 2_646
H31C H28C 2.7201 no 3_566

loop_
_geom_torsion_atom_site_label_1
_geom_torsion_atom_site_label_2
_geom_torsion_atom_site_label_3
_geom_torsion_atom_site_label_4
_geom_torsion
_geom_torsion_publ_flag
C15 O9 C9 C8 -2.5(6) no
C15 O9 C9 C10 178.6(4) no
C28 O22 C22 C21 5.8(6) no
C28 O22 C22 C23 -176.5(4) no
C1 N2 C3 C4 0.4(5) no
C3 N2 C1 Se1 -177.6(3) no
C3 N2 C1 N5 0.4(4) no
C1 N2 C6 C7 81.8(5) no
C1 N2 C6 C11 -98.8(4) no
C6 N2 C1 Se1 10.2(6) no
C6 N2 C1 N5 -171.8(3) no
C3 N2 C6 C7 -89.1(5) no
C3 N2 C6 C11 90.3(5) no
C6 N2 C3 C4 172.4(3) no
C1 N5 C4 C3 1.3(5) no
C4 N5 C1 Se1 176.9(3) no
C4 N5 C1 N2 -1.0(4) no
C1 N5 C19 C20 101.1(5) no
C1 N5 C19 C24 -78.6(5) no
C19 N5 C1 Se1 -3.7(6) no
C19 N5 C1 N2 178.3(3) no
C4 N5 C19 C20 -79.6(5) no
C4 N5 C19 C24 100.6(5) no
C19 N5 C4 C3 -178.1(3) no
N2 C3 C4 N5 -1.0(5) no
N2 C6 C7 C8 -178.6(3) no
N2 C6 C7 C12 4.2(6) no
N2 C6 C11 C10 179.0(3) no
N2 C6 C11 C16 -4.5(6) no
C7 C6 C11 C10 -1.6(6) no
C7 C6 C11 C16 174.8(3) no
C11 C6 C7 C8 2.0(6) no
C11 C6 C7 C12 -175.1(3) no
C6 C7 C8 C9 -1.5(6) no
C6 C7 C12 C13 97.2(4) no
C6 C7 C12 C14 -140.8(4) no
C8 C7 C12 C13 -79.8(5) no
C8 C7 C12 C14 42.2(5) no
C12 C7 C8 C9 175.7(3) no
C7 C8 C9 O9 -178.2(4) no
C7 C8 C9 C10 0.7(6) no
O9 C9 C10 C11 178.7(3) no
C8 C9 C10 C11 -0.2(6) no
C9 C10 C11 C6 0.7(6) no
C9 C10 C11 C16 -175.8(4) no
C6 C11 C16 C17 132.2(4) no
C6 C11 C16 C18 -103.9(4) no
C10 C11 C16 C17 -51.4(5) no
C10 C11 C16 C18 72.5(5) no
N5 C19 C20 C21 179.8(3) no
N5 C19 C20 C25 -4.5(6) no
N5 C19 C24 C23 179.8(3) no
N5 C19 C24 C29 -0.9(6) no
C20 C19 C24 C23 0.0(6) no
C20 C19 C24 C29 179.4(3) no
C24 C19 C20 C21 -0.4(6) no
C24 C19 C20 C25 175.3(3) no
C19 C20 C21 C22 1.2(6) no
C19 C20 C25 C26 -107.0(4) no
C19 C20 C25 C27 130.8(4) no
C21 C20 C25 C26 68.6(5) no
C21 C20 C25 C27 -53.5(5) no
C25 C20 C21 C22 -174.6(4) no
C20 C21 C22 O22 175.9(4) no
C20 C21 C22 C23 -1.6(7) no
O22 C22 C23 C24 -176.6(3) no
C21 C22 C23 C24 1.1(7) no
C22 C23 C24 C19 -0.4(6) no
C22 C23 C24 C29 -179.8(4) no
C19 C24 C29 C30 158.2(3) no
C19 C24 C29 C31 -77.9(5) no
C23 C24 C29 C30 -22.5(6) no
C23 C24 C29 C31 101.5(4) no
